data_4126755
loop_
_publ_author_name
'Wang, Ming'
'Ford, Michael J.'
'Zhou, Cheng'
'Seifrid, Martin'
'Nguyen, Thuc-Quyen'
'Bazan, Guillermo C.'

_publ_section_title
;
 Linear Conjugated Polymer Backbones Improve Alignment in
 Nanogroove-Assisted Organic Field-Effect Transistors.
;
_journal_name_full 'Journal of the American Chemical Society'
_journal_paper_doi 10.1021/jacs.7b10332
_journal_year 2017
_chemical_formula_sum 'C28 H20 F2 S4'
_chemical_formula_weight 522.68
_space_group_crystal_system monoclinic
_space_group_IT_number 14
_space_group_name_Hall '-P 2ybc'
_space_group_name_H-M_alt 'P 1 21/c 1'
_symmetry_space_group_name_Hall '-P 2ybc'
_symmetry_space_group_name_H-M 'P 1 21/c 1'
_atom_sites_solution_hydrogens geom
_audit_creation_method SHELXL-2014/7
_cell_angle_alpha 90
_cell_angle_beta 101.203(7)
_cell_angle_gamma 90
_cell_formula_units_Z 4
_cell_length_a 14.240(3)
_cell_length_b 6.3956(12)
_cell_length_c 26.696(6)
_cell_measurement_reflns_used 283
_cell_measurement_temperature 100(2)
_cell_measurement_theta_max 23
_cell_measurement_theta_min 2
_cell_volume 2385.0(9)
_computing_structure_refinement 'SHELXL-2014/7 (Sheldrick, 2014)'
_diffrn_ambient_temperature 100(2)
_diffrn_measured_fraction_theta_full 0.991
_diffrn_measured_fraction_theta_max 0.991
_diffrn_measurement_device_type 'Bruker Kappa Apex II'
_diffrn_measurement_method 'omega scan'
_diffrn_radiation_type MoK\a
_diffrn_radiation_wavelength 0.71073
_diffrn_reflns_av_R_equivalents 0.1997
_diffrn_reflns_av_unetI/netI 0.2184
_diffrn_reflns_Laue_measured_fraction_full 0.991
_diffrn_reflns_Laue_measured_fraction_max 0.991
_diffrn_reflns_limit_h_max 16
_diffrn_reflns_limit_h_min -16
_diffrn_reflns_limit_k_max 5
_diffrn_reflns_limit_k_min -7
_diffrn_reflns_limit_l_max 31
_diffrn_reflns_limit_l_min -28
_diffrn_reflns_number 13075
_diffrn_reflns_point_group_measured_fraction_full 0.991
_diffrn_reflns_point_group_measured_fraction_max 0.991
_diffrn_reflns_theta_full 24.775
_diffrn_reflns_theta_max 24.775
_diffrn_reflns_theta_min 1.458
_exptl_absorpt_coefficient_mu 0.430
_exptl_absorpt_correction_T_max 0.7451
_exptl_absorpt_correction_T_min 0.5286
_exptl_absorpt_correction_type multi-scan
_exptl_absorpt_process_details sadabs
_exptl_crystal_colour yellow
_exptl_crystal_density_diffrn 1.456
_exptl_crystal_description needle
_exptl_crystal_F_000 1080
_exptl_crystal_size_max 0.300
_exptl_crystal_size_mid 0.030
_exptl_crystal_size_min 0.030
_refine_diff_density_max 1.414
_refine_diff_density_min -0.529
_refine_diff_density_rms 0.122
_refine_ls_extinction_method none
_refine_ls_goodness_of_fit_ref 0.984
_refine_ls_hydrogen_treatment constr
_refine_ls_matrix_type full
_refine_ls_number_parameters 299
_refine_ls_number_reflns 4072
_refine_ls_number_restraints 0
_refine_ls_restrained_S_all 0.984
_refine_ls_R_factor_all 0.1938
_refine_ls_R_factor_gt 0.0790
_refine_ls_shift/su_max 0.000
_refine_ls_shift/su_mean 0.000
_refine_ls_structure_factor_coef Fsqd
_refine_ls_weighting_details 'w=1/[\s^2^(Fo^2^)+(0.0763P)^2^+1.9988P] where P=(Fo^2^+2Fc^2^)/3'
_refine_ls_weighting_scheme calc
_refine_ls_wR_factor_gt 0.1594
_refine_ls_wR_factor_ref 0.2061
_reflns_Friedel_coverage 0.000
_reflns_number_gt 1878
_reflns_number_total 4072
_reflns_threshold_expression 'I > 2\s(I)'
_cod_data_source_file ja7b10332_si_001.cif
_cod_data_source_block B03292016_0m_a
_cod_database_code 4126755
_shelx_shelxl_version_number 2014/7
_shelx_space_group_comment
;
The symmetry employed for this shelxl refinement is uniquely defined
by the following loop, which should always be used as a source of
symmetry information in preference to the above space-group names.
They are only intended as comments.
;
_shelx_estimated_absorpt_t_min 0.882
_shelx_estimated_absorpt_t_max 0.987

loop_
_space_group_symop_operation_xyz
'x, y, z'
'-x, y+1/2, -z+1/2'
'-x, -y, -z'
'x, -y-1/2, z-1/2'

loop_
_atom_site_label
_atom_site_type_symbol
_atom_site_fract_x
_atom_site_fract_y
_atom_site_fract_z
_atom_site_U_iso_or_equiv
_atom_site_adp_type
_atom_site_occupancy
_atom_site_site_symmetry_order
_atom_site_calc_flag
_atom_site_refinement_flags_posn
_atom_site_refinement_flags_adp
C1 C 0.4749(6) 1.9251(12) 0.7043(3) 0.0179(14) Uani 1 1 d . .
H1 H 0.5062 2.0447 0.7209 0.021 Uiso 1 1 calc R U
C2 C 0.3873(6) 1.8563(12) 0.7108(3) 0.0140(19) Uani 1 1 d . .
H2 H 0.3504 1.9231 0.7323 0.017 Uiso 1 1 calc R U
C3 C 0.3578(6) 1.6757(12) 0.6821(3) 0.0154(19) Uani 1 1 d . .
C4 C 0.2702(5) 1.5312(12) 0.6735(3) 0.0130(19) Uani 1 1 d . .
C5 C 0.2960(6) 1.3802(12) 0.6341(3) 0.0139(19) Uani 1 1 d . .
C6 C 0.2519(6) 1.2070(12) 0.6064(3) 0.0156(19) Uani 1 1 d . .
H6 H 0.1898 1.1570 0.6081 0.019 Uiso 1 1 calc R U
C7 C 0.3103(5) 1.1191(12) 0.5764(3) 0.0144(19) Uani 1 1 d . .
C8 C 0.3856(6) 1.4268(12) 0.6241(3) 0.016(2) Uani 1 1 d . .
C9 C 0.4246(6) 1.6095(12) 0.6542(3) 0.017(2) Uani 1 1 d . .
C10 C 0.2923(6) 0.9332(12) 0.5432(3) 0.0141(13) Uani 1 1 d . .
C11 C 0.2031(6) 0.8513(12) 0.5277(3) 0.0148(19) Uani 1 1 d . .
C12 C 0.1848(6) 0.6749(12) 0.4979(3) 0.017(2) Uani 1 1 d . .
C13 C 0.2568(6) 0.5701(12) 0.4787(3) 0.0141(13) Uani 1 1 d . .
C14 C 0.3498(6) 0.6582(12) 0.4936(3) 0.016(2) Uani 1 1 d . .
H14 H 0.4016 0.5958 0.4815 0.019 Uiso 1 1 calc R U
C15 C 0.3673(6) 0.8292(12) 0.5248(3) 0.0145(19) Uani 1 1 d . .
H15 H 0.4309 0.8799 0.5343 0.017 Uiso 1 1 calc R U
C16 C 0.2373(6) 0.3853(12) 0.4454(3) 0.016(2) Uani 1 1 d . .
C17 C 0.1514(6) 0.3143(12) 0.4186(3) 0.018(2) Uani 1 1 d . .
H17 H 0.0915 0.3777 0.4197 0.022 Uiso 1 1 calc R U
C18 C 0.1622(6) 0.1344(12) 0.3890(3) 0.0135(19) Uani 1 1 d . .
C19 C 0.0967(5) -0.0084(12) 0.3524(3) 0.016(2) Uani 1 1 d . .
C20 C 0.1684(6) -0.1675(12) 0.3409(3) 0.0162(19) Uani 1 1 d . .
C21 C 0.1644(6) -0.3555(12) 0.3126(3) 0.0179(14) Uani 1 1 d . .
H21 H 0.1071 -0.4156 0.2940 0.021 Uiso 1 1 calc R U
C22 C 0.2535(6) -0.4393(12) 0.3156(3) 0.017(2) Uani 1 1 d . .
H22 H 0.2651 -0.5652 0.2988 0.021 Uiso 1 1 calc R U
C23 C 0.2600(5) -0.1197(12) 0.3653(3) 0.0140(19) Uani 1 1 d . .
C24 C 0.2565(6) 0.0710(12) 0.3956(3) 0.016(2) Uani 1 1 d . .
C25 C 0.1789(6) 1.6520(13) 0.6533(3) 0.026(2) Uani 1 1 d . .
H25A H 0.1831 1.7163 0.6204 0.039 Uiso 1 1 calc R U
H25B H 0.1705 1.7614 0.6777 0.039 Uiso 1 1 calc R U
H25C H 0.1241 1.5564 0.6486 0.039 Uiso 1 1 calc R U
C26 C 0.2638(6) 1.4125(13) 0.7236(3) 0.022(2) Uani 1 1 d . .
H26A H 0.2081 1.3193 0.7175 0.033 Uiso 1 1 calc R U
H26B H 0.2571 1.5136 0.7503 0.033 Uiso 1 1 calc R U
H26C H 0.3221 1.3300 0.7347 0.033 Uiso 1 1 calc R U
C27 C 0.0493(6) 0.1066(13) 0.3031(3) 0.020(2) Uani 1 1 d . .
H27A H 0.0986 0.1793 0.2887 0.029 Uiso 1 1 calc R U
H27B H 0.0030 0.2085 0.3111 0.029 Uiso 1 1 calc R U
H27C H 0.0164 0.0051 0.2783 0.029 Uiso 1 1 calc R U
C28 C 0.0167(6) -0.1065(13) 0.3774(3) 0.025(2) Uani 1 1 d . .
H28A H -0.0235 -0.1982 0.3527 0.037 Uiso 1 1 calc R U
H28B H -0.0227 0.0051 0.3877 0.037 Uiso 1 1 calc R U
H28C H 0.0460 -0.1880 0.4074 0.037 Uiso 1 1 calc R U
F1 F 0.1235(4) 0.9411(8) 0.5411(2) 0.0386(15) Uani 1 1 d . .
F2 F 0.0926(4) 0.6025(8) 0.4870(2) 0.0400(15) Uani 1 1 d . .
S001 S 0.33261(14) 0.2299(3) 0.43547(8) 0.0161(5) Uani 1 1 d . .
S1 S 0.52267(14) 1.7686(3) 0.66233(8) 0.0196(5) Uani 1 1 d . .
S2 S 0.41855(14) 1.2549(3) 0.58147(8) 0.0168(5) Uani 1 1 d . .
S3 S 0.34298(15) -0.2947(3) 0.35256(8) 0.0178(5) Uani 1 1 d . .

loop_
_atom_site_aniso_label
_atom_site_aniso_U_11
_atom_site_aniso_U_22
_atom_site_aniso_U_33
_atom_site_aniso_U_23
_atom_site_aniso_U_13
_atom_site_aniso_U_12
C1 0.027(4) 0.012(3) 0.016(4) -0.002(3) 0.006(3) 0.000(3)
C2 0.018(5) 0.014(4) 0.013(5) 0.004(4) 0.010(4) 0.004(4)
C3 0.015(5) 0.022(5) 0.012(5) 0.001(4) 0.009(4) 0.000(4)
C4 0.012(4) 0.019(5) 0.010(5) -0.003(4) 0.009(4) -0.004(4)
C5 0.015(5) 0.022(5) 0.005(4) -0.004(4) 0.003(3) 0.000(4)
C6 0.013(4) 0.017(5) 0.020(5) 0.001(4) 0.009(4) -0.007(4)
C7 0.009(4) 0.015(4) 0.019(5) 0.003(4) 0.004(4) -0.008(3)
C8 0.021(5) 0.012(4) 0.018(5) -0.007(4) 0.009(4) 0.003(4)
C9 0.017(5) 0.021(5) 0.017(5) 0.000(4) 0.012(4) 0.000(4)
C10 0.025(4) 0.012(3) 0.009(3) 0.004(3) 0.011(3) 0.000(3)
C11 0.013(5) 0.021(5) 0.012(5) -0.003(4) 0.005(4) 0.007(4)
C12 0.013(5) 0.023(5) 0.016(5) -0.004(4) 0.006(4) -0.006(4)
C13 0.025(4) 0.012(3) 0.009(3) 0.004(3) 0.011(3) 0.000(3)
C14 0.017(5) 0.019(5) 0.015(5) -0.004(4) 0.010(4) 0.002(4)
C15 0.023(5) 0.014(4) 0.010(5) 0.001(4) 0.011(4) 0.004(4)
C16 0.024(5) 0.014(5) 0.012(5) 0.001(4) 0.006(4) -0.001(4)
C17 0.017(5) 0.020(5) 0.020(5) 0.002(4) 0.009(4) 0.003(4)
C18 0.016(5) 0.011(4) 0.016(5) -0.005(4) 0.009(4) -0.006(3)
C19 0.012(5) 0.018(5) 0.020(5) 0.000(4) 0.008(4) -0.001(4)
C20 0.018(5) 0.022(5) 0.010(5) -0.001(4) 0.006(4) -0.004(4)
C21 0.027(4) 0.012(3) 0.016(4) -0.002(3) 0.006(3) 0.000(3)
C22 0.024(5) 0.006(4) 0.024(5) 0.000(4) 0.011(4) 0.001(4)
C23 0.012(5) 0.018(5) 0.014(5) 0.002(4) 0.006(4) -0.001(4)
C24 0.017(5) 0.018(5) 0.015(5) 0.002(4) 0.004(4) 0.006(4)
C25 0.021(5) 0.026(5) 0.031(6) 0.009(5) 0.008(4) 0.002(4)
C26 0.018(5) 0.031(5) 0.021(5) 0.000(4) 0.016(4) -0.004(4)
C27 0.017(5) 0.027(5) 0.014(5) -0.003(4) 0.002(4) 0.006(4)
C28 0.021(5) 0.026(5) 0.029(6) -0.005(4) 0.009(4) -0.004(4)
F1 0.025(3) 0.047(3) 0.047(4) -0.010(3) 0.014(3) 0.006(3)
F2 0.035(3) 0.042(3) 0.048(4) -0.013(3) 0.019(3) -0.005(3)
S001 0.0168(11) 0.0167(11) 0.0163(12) -0.0020(10) 0.0073(9) -0.0007(9)
S1 0.0170(12) 0.0201(12) 0.0244(13) -0.0045(11) 0.0106(9) -0.0035(10)
S2 0.0146(11) 0.0197(12) 0.0184(12) -0.0057(10) 0.0089(9) 0.0011(10)
S3 0.0165(11) 0.0185(12) 0.0211(13) -0.0039(10) 0.0102(9) 0.0024(9)

loop_
_atom_type_symbol
_atom_type_description
_atom_type_scat_dispersion_real
_atom_type_scat_dispersion_imag
_atom_type_scat_source
C C 0.0033 0.0016 'International Tables Vol C Tables 4.2.6.8 and 6.1.1.4'
H H 0.0000 0.0000 'International Tables Vol C Tables 4.2.6.8 and 6.1.1.4'
F F 0.0171 0.0103 'International Tables Vol C Tables 4.2.6.8 and 6.1.1.4'
S S 0.1246 0.1234 'International Tables Vol C Tables 4.2.6.8 and 6.1.1.4'

loop_
_geom_angle_atom_site_label_1
_geom_angle_atom_site_label_2
_geom_angle_atom_site_label_3
_geom_angle
C2 C1 S1 112.2(6)
C2 C1 H1 123.9
S1 C1 H1 123.9
C1 C2 C3 112.3(7)
C1 C2 H2 123.8
C3 C2 H2 123.8
C9 C3 C2 112.4(7)
C9 C3 C4 111.0(7)
C2 C3 C4 136.6(7)
C25 C4 C5 112.5(7)
C25 C4 C3 111.2(7)
C5 C4 C3 100.9(6)
C25 C4 C26 111.3(7)
C5 C4 C26 110.2(6)
C3 C4 C26 110.2(7)
C8 C5 C6 113.6(7)
C8 C5 C4 110.5(6)
C6 C5 C4 135.9(7)
C7 C6 C5 111.5(7)
C7 C6 H6 124.2
C5 C6 H6 124.2
C6 C7 C10 128.5(7)
C6 C7 S2 112.0(6)
C10 C7 S2 119.5(6)
C5 C8 C9 109.3(6)
C5 C8 S2 111.8(6)
C9 C8 S2 138.9(6)
C3 C9 C8 108.2(7)
C3 C9 S1 112.3(6)
C8 C9 S1 139.4(6)
C11 C10 C15 115.7(7)
C11 C10 C7 122.4(7)
C15 C10 C7 122.0(7)
C10 C11 C12 123.5(7)
C10 C11 F1 121.8(7)
C12 C11 F1 114.7(7)
F2 C12 C11 117.8(7)
F2 C12 C13 120.1(7)
C11 C12 C13 122.2(8)
C12 C13 C14 114.6(7)
C12 C13 C16 122.6(7)
C14 C13 C16 122.8(7)
C15 C14 C13 122.4(8)
C15 C14 H14 118.8
C13 C14 H14 118.8
C14 C15 C10 121.6(8)
C14 C15 H15 119.2
C10 C15 H15 119.2
C17 C16 C13 128.8(8)
C17 C16 S001 112.0(6)
C13 C16 S001 119.2(6)
C16 C17 C18 112.1(7)
C16 C17 H17 123.9
C18 C17 H17 123.9
C24 C18 C17 112.0(7)
C24 C18 C19 111.5(7)
C17 C18 C19 136.5(7)
C20 C19 C18 100.4(6)
C20 C19 C27 110.3(6)
C18 C19 C27 111.9(6)
C20 C19 C28 113.2(7)
C18 C19 C28 112.1(7)
C27 C19 C28 108.7(7)
C23 C20 C21 112.2(7)
C23 C20 C19 111.6(7)
C21 C20 C19 136.1(8)
C22 C21 C20 111.2(8)
C22 C21 H21 124.4
C20 C21 H21 124.4
C21 C22 S3 113.4(6)
C21 C22 H22 123.3
S3 C22 H22 123.3
C20 C23 C24 108.4(7)
C20 C23 S3 112.8(6)
C24 C23 S3 138.8(6)
C18 C24 C23 108.0(7)
C18 C24 S001 112.9(6)
C23 C24 S001 139.0(6)
C4 C25 H25A 109.5
C4 C25 H25B 109.5
H25A C25 H25B 109.5
C4 C25 H25C 109.5
H25A C25 H25C 109.5
H25B C25 H25C 109.5
C4 C26 H26A 109.5
C4 C26 H26B 109.5
H26A C26 H26B 109.5
C4 C26 H26C 109.5
H26A C26 H26C 109.5
H26B C26 H26C 109.5
C19 C27 H27A 109.5
C19 C27 H27B 109.5
H27A C27 H27B 109.5
C19 C27 H27C 109.5
H27A C27 H27C 109.5
H27B C27 H27C 109.5
C19 C28 H28A 109.5
C19 C28 H28B 109.5
H28A C28 H28B 109.5
C19 C28 H28C 109.5
H28A C28 H28C 109.5
H28B C28 H28C 109.5
C24 S001 C16 90.9(4)
C9 S1 C1 90.7(4)
C8 S2 C7 91.1(4)
C23 S3 C22 90.2(4)

loop_
_geom_bond_atom_site_label_1
_geom_bond_atom_site_label_2
_geom_bond_distance
C1 C2 1.366(11)
C1 S1 1.737(8)
C1 H1 0.9500
C2 C3 1.404(11)
C2 H2 0.9500
C3 C9 1.384(10)
C3 C4 1.533(11)
C4 C25 1.519(11)
C4 C5 1.522(10)
C4 C26 1.557(11)
C5 C8 1.387(11)
C5 C6 1.410(11)
C6 C7 1.381(10)
C6 H6 0.9500
C7 C10 1.476(11)
C7 S2 1.751(7)
C8 C9 1.464(11)
C8 S2 1.713(8)
C9 S1 1.708(8)
C10 C11 1.362(11)
C10 C15 1.424(10)
C11 C12 1.377(10)
C11 F1 1.377(9)
C12 F2 1.369(9)
C12 C13 1.402(11)
C13 C14 1.422(11)
C13 C16 1.473(11)
C14 C15 1.368(10)
C14 H14 0.9500
C15 H15 0.9500
C16 C17 1.370(11)
C16 S001 1.744(8)
C17 C18 1.422(10)
C17 H17 0.9500
C18 C24 1.381(11)
C18 C19 1.517(11)
C19 C20 1.515(11)
C19 C27 1.544(11)
C19 C28 1.559(11)
C20 C23 1.375(11)
C20 C21 1.415(10)
C21 C22 1.366(11)
C21 H21 0.9500
C22 S3 1.722(8)
C22 H22 0.9500
C23 C24 1.469(11)
C23 S3 1.709(8)
C24 S001 1.701(8)
C25 H25A 0.9800
C25 H25B 0.9800
C25 H25C 0.9800
C26 H26A 0.9800
C26 H26B 0.9800
C26 H26C 0.9800
C27 H27A 0.9800
C27 H27B 0.9800
C27 H27C 0.9800
C28 H28A 0.9800
C28 H28B 0.9800
C28 H28C 0.9800
